data_7063852
loop_
_publ_author_name
'Patra, Goutam Kumar'
'Dutta, Srishti'
'Kumar, Dishen'
'Pandey, Abhilash'
'Manna, Sounik'
'Choudhury, Sujata Maiti'
'Sahu, Devanand'
'Sharma, Vanshika'
'Kumari, Niraj'

_publ_section_title
;
 2,3-diphenyl-5,6,7,8-tetrahydroquinoxaline based potential optical
 chemosensor for detection of Ni2+ ions: Anticancer activity and biosensor
 imaging
;
_journal_issue 27
_journal_name_full 'New Journal of Chemistry'
_journal_page_first 11906
_journal_page_last 11919
_journal_paper_doi 10.1039/D5NJ01816A
_journal_volume 49
_journal_year 2025
_chemical_formula_sum 'C20 H18 N2 O0'
_chemical_formula_weight 286.36
_chemical_name_common ORGANIC
_space_group_crystal_system triclinic
_space_group_IT_number 2
_space_group_name_Hall '-P 1'
_space_group_name_H-M_alt 'P -1'
_atom_sites_solution_hydrogens geom
_audit_update_record
;
2025-01-25 deposited with the CCDC.	2025-06-10 downloaded from the CCDC.
;
_cell_angle_alpha 78.746(2)
_cell_angle_beta 86.935(2)
_cell_angle_gamma 79.975(2)
_cell_formula_units_Z 2
_cell_length_a 5.9539(3)
_cell_length_b 11.1308(6)
_cell_length_c 11.7050(7)
_cell_measurement_reflns_used 5716
_cell_measurement_temperature 150.(2)
_cell_measurement_theta_max 30.2946
_cell_measurement_theta_min 2.3367
_cell_volume 749.03(7)
_computing_cell_refinement 'Bruker SAINT'
_computing_data_collection 'Bruker APEX2'
_computing_data_reduction 'Bruker SAINT'
_computing_molecular_graphics 'Bruker SHELXTL'
_computing_publication_material 'Bruker SHELXTL'
_computing_structure_refinement 'SHELXL-2014 (Sheldrick 2014)'
_computing_structure_solution 'SHELXS-97 (Sheldrick 2008)'
_diffrn_ambient_temperature 150.(2)
_diffrn_detector_area_resol_mean 7.3910
_diffrn_measured_fraction_theta_full 0.996
_diffrn_measured_fraction_theta_max 0.996
_diffrn_measurement_device_type 'Bruker D8 QUEST'
_diffrn_measurement_method '\f and \w scans'
_diffrn_radiation_type MoK\a
_diffrn_radiation_wavelength 0.71073
_diffrn_reflns_av_R_equivalents 0.0589
_diffrn_reflns_av_unetI/netI 0.0451
_diffrn_reflns_limit_h_max 8
_diffrn_reflns_limit_h_min -8
_diffrn_reflns_limit_k_max 15
_diffrn_reflns_limit_k_min -15
_diffrn_reflns_limit_l_max 16
_diffrn_reflns_limit_l_min -16
_diffrn_reflns_number 27469
_diffrn_reflns_theta_full 30.50
_diffrn_reflns_theta_max 30.50
_diffrn_reflns_theta_min 2.34
_diffrn_source_type 'MICRO FOCUS TUBE'
_exptl_absorpt_coefficient_mu 0.075
_exptl_absorpt_correction_T_max 0.9960
_exptl_absorpt_correction_T_min 0.9610
_exptl_absorpt_correction_type multi-scan
_exptl_absorpt_process_details 'BRUKER SADABS'
_exptl_crystal_colour colourless
_exptl_crystal_density_diffrn 1.270
_exptl_crystal_density_method 'not measured'
_exptl_crystal_description PLATES
_exptl_crystal_F_000 304
_exptl_crystal_size_max 0.530
_exptl_crystal_size_mid 0.107
_exptl_crystal_size_min 0.051
_refine_diff_density_max 0.299
_refine_diff_density_min -0.249
_refine_ls_extinction_method none
_refine_ls_goodness_of_fit_ref 1.030
_refine_ls_hydrogen_treatment constr
_refine_ls_matrix_type full
_refine_ls_number_parameters 199
_refine_ls_number_reflns 4565
_refine_ls_number_restraints 0
_refine_ls_restrained_S_all 1.030
_refine_ls_R_factor_all 0.0867
_refine_ls_R_factor_gt 0.0506
_refine_ls_shift/su_max 0.000
_refine_ls_shift/su_mean 0.000
_refine_ls_structure_factor_coef Fsqd
_refine_ls_weighting_details 'w=1/[\s^2^(Fo^2^)+(0.0473P)^2^+0.3242P] where P=(Fo^2^+2Fc^2^)/3'
_refine_ls_weighting_scheme calc
_refine_ls_wR_factor_gt 0.1123
_refine_ls_wR_factor_ref 0.1360
_reflns_number_gt 3168
_reflns_number_total 4565
_reflns_threshold_expression 'I > 2\s(I)'
_cod_data_source_file d5nj01816a2.cif
_cod_data_source_block SNDMS23
_cod_depositor_comments
;
The following automatic conversions were performed:

data item '_exptl_absorpt_correction_type' value 'MULTI SCAN' was
changed to 'multi-scan' in accordance with the
/home/data/users/saulius/crontab/automatic-downloads/rss-feeds/RSC/lib/dictionaries/cif_core.dic
dictionary named 'cif_core.dic' version 2.4.2 last updated on
2011-04-26.

Automatic conversion script
Id: cif_fix_values 8170 2020-07-09 18:12:32Z antanas 
;
_cod_database_code 7063852

loop_
_space_group_symop_operation_xyz
'x, y, z'
'-x, -y, -z'

loop_
_atom_site_type_symbol
_atom_site_label
_atom_site_fract_x
_atom_site_fract_y
_atom_site_fract_z
_atom_site_U_iso_or_equiv
_atom_site_adp_type
_atom_site_calc_flag
_atom_site_refinement_flags_adp
_atom_site_refinement_flags_occupancy
_atom_site_refinement_flags_posn
_atom_site_occupancy
_atom_site_disorder_assembly
_atom_site_disorder_group
N N1 0.38499(19) 0.68216(11) 0.52109(10) 0.0213(2) Uani d . . . 1 . .
N N2 0.58569(19) 0.82476(11) 0.64204(10) 0.0222(2) Uani d . . . 1 . .
C C1 0.6438(2) 0.82008(12) 0.53102(12) 0.0207(3) Uani d . . . 1 . .
C C2 0.8253(2) 0.89260(14) 0.47718(13) 0.0246(3) Uani d . . . 1 . .
H H2A 0.95625 0.873532 0.530182 0.03 Uiso calc U . R 1 . .
H H2B 0.764394 0.982439 0.468605 0.03 Uiso calc U . R 1 . .
C C3 0.9090(3) 0.86424(15) 0.35837(13) 0.0272(3) Uani d . . . 1 . .
H H3A 0.996796 0.928539 0.318094 0.033 Uiso calc U . R 1 . .
H H3B 1.011283 0.782818 0.368634 0.033 Uiso calc U . R 1 . .
C C4 0.7074(3) 0.86161(15) 0.28472(13) 0.0300(3) Uani d . . . 1 . .
H H4A 0.762056 0.850651 0.205438 0.036 Uiso calc U . R 1 . .
H H4B 0.600898 0.941494 0.277843 0.036 Uiso calc U . R 1 . .
C C5 0.5833(3) 0.75522(14) 0.34062(12) 0.0258(3) Uani d . . . 1 . .
H H5A 0.438008 0.763548 0.30013 0.031 Uiso calc U . R 1 . .
H H5B 0.677983 0.675391 0.330667 0.031 Uiso calc U . R 1 . .
C C6 0.5337(2) 0.75314(12) 0.46823(12) 0.0205(3) Uani d . . . 1 . .
C C7 0.3337(2) 0.68146(12) 0.63442(11) 0.0201(3) Uani d . . . 1 . .
C C8 0.4266(2) 0.75929(13) 0.69341(12) 0.0212(3) Uani d . . . 1 . .
C C9 0.1772(2) 0.59538(12) 0.68937(12) 0.0212(3) Uani d . . . 1 . .
C C10 0.0094(2) 0.57176(13) 0.62164(13) 0.0231(3) Uani d . . . 1 . .
H H10 -0.000403 0.609629 0.541576 0.028 Uiso calc U . R 1 . .
C C11 -0.1431(2) 0.49379(14) 0.66974(14) 0.0270(3) Uani d . . . 1 . .
H H11 -0.258165 0.479667 0.623142 0.032 Uiso calc U . R 1 . .
C C12 -0.1272(3) 0.43666(14) 0.78575(14) 0.0315(3) Uani d . . . 1 . .
H H12 -0.233032 0.384355 0.819331 0.038 Uiso calc U . R 1 . .
C C13 0.0434(3) 0.45578(14) 0.85299(13) 0.0314(3) Uani d . . . 1 . .
H H13 0.056539 0.414693 0.93209 0.038 Uiso calc U . R 1 . .
C C14 0.1948(3) 0.53452(13) 0.80547(12) 0.0268(3) Uani d . . . 1 . .
H H14 0.311114 0.547127 0.852173 0.032 Uiso calc U . R 1 . .
C C15 0.3531(2) 0.78190(13) 0.81178(12) 0.0229(3) Uani d . . . 1 . .
C C16 0.1258(3) 0.82423(13) 0.83692(13) 0.0255(3) Uani d . . . 1 . .
H H16 0.01331 0.832299 0.780078 0.031 Uiso calc U . R 1 . .
C C17 0.0627(3) 0.85474(14) 0.94488(14) 0.0307(3) Uani d . . . 1 . .
H H17 -0.092658 0.884604 0.961489 0.037 Uiso calc U . R 1 . .
C C18 0.2252(3) 0.84177(15) 1.02819(14) 0.0340(4) Uani d . . . 1 . .
H H18 0.181698 0.863541 1.101726 0.041 Uiso calc U . R 1 . .
C C19 0.4508(3) 0.79726(17) 1.00498(14) 0.0367(4) Uani d . . . 1 . .
H H19 0.5618 0.786484 1.063103 0.044 Uiso calc U . R 1 . .
C C20 0.5152(3) 0.76829(16) 0.89655(13) 0.0307(3) Uani d . . . 1 . .
H H20 0.670921 0.738997 0.880195 0.037 Uiso calc U . R 1 . .

loop_
_atom_site_aniso_label
_atom_site_aniso_U_11
_atom_site_aniso_U_22
_atom_site_aniso_U_33
_atom_site_aniso_U_12
_atom_site_aniso_U_13
_atom_site_aniso_U_23
N1 0.0207(5) 0.0217(6) 0.0221(6) -0.0048(4) -0.0007(4) -0.0046(4)
N2 0.0211(6) 0.0222(6) 0.0240(6) -0.0046(5) -0.0012(4) -0.0053(4)
C1 0.0190(6) 0.0195(6) 0.0239(7) -0.0031(5) -0.0005(5) -0.0047(5)
C2 0.0220(7) 0.0258(7) 0.0276(7) -0.0088(5) 0.0001(5) -0.0046(6)
C3 0.0262(7) 0.0293(7) 0.0267(7) -0.0112(6) 0.0042(6) -0.0024(6)
C4 0.0321(8) 0.0351(8) 0.0233(7) -0.0110(6) -0.0003(6) -0.0018(6)
C5 0.0261(7) 0.0312(7) 0.0224(7) -0.0104(6) 0.0016(5) -0.0063(6)
C6 0.0181(6) 0.0214(6) 0.0219(7) -0.0026(5) -0.0008(5) -0.0040(5)
C7 0.0181(6) 0.0215(6) 0.0206(6) -0.0033(5) -0.0019(5) -0.0036(5)
C8 0.0199(6) 0.0231(6) 0.0208(6) -0.0033(5) -0.0013(5) -0.0046(5)
C9 0.0216(6) 0.0198(6) 0.0228(7) -0.0044(5) 0.0014(5) -0.0052(5)
C10 0.0216(6) 0.0220(6) 0.0258(7) -0.0033(5) 0.0000(5) -0.0049(5)
C11 0.0224(7) 0.0247(7) 0.0357(8) -0.0069(6) 0.0005(6) -0.0077(6)
C12 0.0328(8) 0.0258(7) 0.0370(9) -0.0110(6) 0.0098(6) -0.0057(6)
C13 0.0434(9) 0.0265(7) 0.0238(7) -0.0092(7) 0.0058(6) -0.0024(6)
C14 0.0344(8) 0.0236(7) 0.0232(7) -0.0072(6) -0.0008(6) -0.0043(5)
C15 0.0259(7) 0.0234(7) 0.0216(7) -0.0089(5) 0.0009(5) -0.0058(5)
C16 0.0268(7) 0.0242(7) 0.0266(7) -0.0064(6) 0.0013(6) -0.0056(5)
C17 0.0341(8) 0.0280(8) 0.0313(8) -0.0076(6) 0.0082(6) -0.0093(6)
C18 0.0454(10) 0.0346(8) 0.0259(8) -0.0141(7) 0.0082(7) -0.0111(6)
C19 0.0400(9) 0.0491(10) 0.0254(8) -0.0158(8) -0.0024(7) -0.0101(7)
C20 0.0267(7) 0.0418(9) 0.0263(8) -0.0104(7) -0.0003(6) -0.0092(6)

loop_
_atom_type_symbol
_atom_type_description
_atom_type_scat_dispersion_real
_atom_type_scat_dispersion_imag
_atom_type_scat_source
C C 0.0033 0.0016 'International Tables Vol C Tables 4.2.6.8 and 6.1.1.4'
H H 0.0000 0.0000 'International Tables Vol C Tables 4.2.6.8 and 6.1.1.4'
N N 0.0061 0.0033 'International Tables Vol C Tables 4.2.6.8 and 6.1.1.4'
O O 0.0106 0.0060 'International Tables Vol C Tables 4.2.6.8 and 6.1.1.4'

loop_
_geom_angle_atom_site_label_1
_geom_angle_atom_site_label_2
_geom_angle_atom_site_label_3
_geom_angle_site_symmetry_1
_geom_angle_site_symmetry_3
_geom_angle
_geom_angle_publ_flag
C6 N1 C7 . . 118.70(12) ?
C1 N2 C8 . . 118.37(12) ?
N2 C1 C6 . . 120.76(12) ?
N2 C1 C2 . . 116.85(12) ?
C6 C1 C2 . . 122.36(12) ?
C1 C2 C3 . . 112.99(12) ?
C1 C2 H2A . . 109.0 ?
C3 C2 H2A . . 109.0 ?
C1 C2 H2B . . 109.0 ?
C3 C2 H2B . . 109.0 ?
H2A C2 H2B . . 107.8 ?
C4 C3 C2 . . 110.20(12) ?
C4 C3 H3A . . 109.6 ?
C2 C3 H3A . . 109.6 ?
C4 C3 H3B . . 109.6 ?
C2 C3 H3B . . 109.6 ?
H3A C3 H3B . . 108.1 ?
C3 C4 C5 . . 110.05(12) ?
C3 C4 H4A . . 109.7 ?
C5 C4 H4A . . 109.7 ?
C3 C4 H4B . . 109.7 ?
C5 C4 H4B . . 109.7 ?
H4A C4 H4B . . 108.2 ?
C6 C5 C4 . . 112.28(12) ?
C6 C5 H5A . . 109.1 ?
C4 C5 H5A . . 109.1 ?
C6 C5 H5B . . 109.1 ?
C4 C5 H5B . . 109.1 ?
H5A C5 H5B . . 107.9 ?
N1 C6 C1 . . 120.73(12) ?
N1 C6 C5 . . 117.73(12) ?
C1 C6 C5 . . 121.51(12) ?
N1 C7 C8 . . 119.99(12) ?
N1 C7 C9 . . 115.90(12) ?
C8 C7 C9 . . 124.10(12) ?
N2 C8 C7 . . 120.88(12) ?
N2 C8 C15 . . 114.51(12) ?
C7 C8 C15 . . 124.53(12) ?
C14 C9 C10 . . 118.55(13) ?
C14 C9 C7 . . 122.55(13) ?
C10 C9 C7 . . 118.88(12) ?
C11 C10 C9 . . 120.90(14) ?
C11 C10 H10 . . 119.6 ?
C9 C10 H10 . . 119.6 ?
C12 C11 C10 . . 119.81(14) ?
C12 C11 H11 . . 120.1 ?
C10 C11 H11 . . 120.1 ?
C11 C12 C13 . . 119.94(14) ?
C11 C12 H12 . . 120.0 ?
C13 C12 H12 . . 120.0 ?
C14 C13 C12 . . 120.38(14) ?
C14 C13 H13 . . 119.8 ?
C12 C13 H13 . . 119.8 ?
C13 C14 C9 . . 120.35(14) ?
C13 C14 H14 . . 119.8 ?
C9 C14 H14 . . 119.8 ?
C16 C15 C20 . . 119.30(13) ?
C16 C15 C8 . . 120.83(13) ?
C20 C15 C8 . . 119.74(13) ?
C17 C16 C15 . . 120.14(14) ?
C17 C16 H16 . . 119.9 ?
C15 C16 H16 . . 119.9 ?
C18 C17 C16 . . 120.11(15) ?
C18 C17 H17 . . 119.9 ?
C16 C17 H17 . . 119.9 ?
C19 C18 C17 . . 120.21(15) ?
C19 C18 H18 . . 119.9 ?
C17 C18 H18 . . 119.9 ?
C18 C19 C20 . . 119.87(15) ?
C18 C19 H19 . . 120.1 ?
C20 C19 H19 . . 120.1 ?
C19 C20 C15 . . 120.36(15) ?
C19 C20 H20 . . 119.8 ?
C15 C20 H20 . . 119.8 ?

loop_
_geom_bond_atom_site_label_1
_geom_bond_atom_site_label_2
_geom_bond_site_symmetry_2
_geom_bond_distance
_geom_bond_publ_flag
N1 C6 . 1.3359(17) ?
N1 C7 . 1.3441(17) ?
N2 C1 . 1.3354(17) ?
N2 C8 . 1.3408(18) ?
C1 C6 . 1.4003(19) ?
C1 C2 . 1.4997(19) ?
C2 C3 . 1.524(2) ?
C2 H2A . 0.99 ?
C2 H2B . 0.99 ?
C3 C4 . 1.522(2) ?
C3 H3A . 0.99 ?
C3 H3B . 0.99 ?
C4 C5 . 1.525(2) ?
C4 H4A . 0.99 ?
C4 H4B . 0.99 ?
C5 C6 . 1.5035(19) ?
C5 H5A . 0.99 ?
C5 H5B . 0.99 ?
C7 C8 . 1.4053(19) ?
C7 C9 . 1.4850(19) ?
C8 C15 . 1.4857(18) ?
C9 C14 . 1.3956(19) ?
C9 C10 . 1.3979(19) ?
C10 C11 . 1.387(2) ?
C10 H10 . 0.95 ?
C11 C12 . 1.383(2) ?
C11 H11 . 0.95 ?
C12 C13 . 1.386(2) ?
C12 H12 . 0.95 ?
C13 C14 . 1.386(2) ?
C13 H13 . 0.95 ?
C14 H14 . 0.95 ?
C15 C16 . 1.389(2) ?
C15 C20 . 1.390(2) ?
C16 C17 . 1.388(2) ?
C16 H16 . 0.95 ?
C17 C18 . 1.381(2) ?
C17 H17 . 0.95 ?
C18 C19 . 1.380(2) ?
C18 H18 . 0.95 ?
C19 C20 . 1.388(2) ?
C19 H19 . 0.95 ?
C20 H20 . 0.95 ?
